data_4107706
loop_
_publ_author_name
'Tom F. A. de Greef'
'G. B. W. L. Ligthart'
'Martin Lutz'
'Anthony L. Spek'
'E. W. Meijer'
'Rint P. Sijbesma'

_publ_contact_author_address
; Bijvoet Center for Biomolecular Research
  Crystal and Structural Chemistry
  Utrecht University
  Padualaan 8
  3584 CH Utrecht
  The Netherlands
;
_publ_contact_author_email m.lutz@chem.uu.nl
_publ_contact_author_fax '[+31] 30 2533940'
_publ_contact_author_name 'Martin Lutz'
_publ_contact_author_phone '[+31] 30 2533902'
_publ_section_title
;
 The Mechanism of Ureido-Pyrimidinone:2,7-Diamido-Naphthyridine
 Complexation and the Presence of Kinetically Controlled Pathways in
 Multicomponent Hydrogen-Bonded Systems
;
_journal_name_full 'Journal of the American Chemical Society'
_journal_page_first 5479
_journal_page_last 5486
_journal_paper_doi 10.1021/ja709971y
_journal_volume 130
_journal_year 2008
_chemical_formula_moiety 'C25 H47 N5 O2'
_chemical_formula_sum 'C25 H47 N5 O2'
_chemical_formula_weight 449.68
_chemical_name_systematic
; 
 ? 
;
_space_group_IT_number 2
_symmetry_cell_setting triclinic
_symmetry_space_group_name_Hall '-P 1'
_symmetry_space_group_name_H-M 'P -1'
_atom_sites_solution_hydrogens difmap
_atom_sites_solution_primary direct
_atom_sites_solution_secondary difmap
_audit_creation_method SHELXL-97
_cell_angle_alpha 93.0804(6)
_cell_angle_beta 109.5916(7)
_cell_angle_gamma 114.8871(9)
_cell_formula_units_Z 2
_cell_length_a 10.3030(2)
_cell_length_b 10.9384(2)
_cell_length_c 14.1351(3)
_cell_measurement_reflns_used 69320
_cell_measurement_temperature 150(2)
_cell_measurement_theta_max 27.48
_cell_measurement_theta_min 1.02
_cell_volume 1325.56(5)
_computing_cell_refinement HKL2000
_computing_data_collection 'Nonius COLLECT'
_computing_data_reduction HKL2000
_computing_structure_refinement 'SHELXL-97 (Sheldrick, 1997)'
_computing_structure_solution 'SHELXS-97 (Sheldrick, 1990)'
_diffrn_ambient_temperature 150(2)
_diffrn_measured_fraction_theta_full 0.990
_diffrn_measured_fraction_theta_max 0.990
_diffrn_measurement_device_type 'Nonius KappaCCD'
_diffrn_measurement_method '\f and \w scans'
_diffrn_radiation_monochromator graphite
_diffrn_radiation_source 'rotating anode'
_diffrn_radiation_type MoK\a
_diffrn_radiation_wavelength 0.71073
_diffrn_reflns_av_R_equivalents 0.0545
_diffrn_reflns_av_sigmaI/netI 0.0433
_diffrn_reflns_limit_h_max 13
_diffrn_reflns_limit_h_min -13
_diffrn_reflns_limit_k_max 14
_diffrn_reflns_limit_k_min -14
_diffrn_reflns_limit_l_max 18
_diffrn_reflns_limit_l_min -18
_diffrn_reflns_number 31497
_diffrn_reflns_theta_full 27.53
_diffrn_reflns_theta_max 27.53
_diffrn_reflns_theta_min 1.57
_exptl_absorpt_coefficient_mu 0.072
_exptl_absorpt_correction_type none
_exptl_crystal_colour colourless
_exptl_crystal_density_diffrn 1.127
_exptl_crystal_description plate
_exptl_crystal_F_000 496
_exptl_crystal_size_max 0.33
_exptl_crystal_size_mid 0.30
_exptl_crystal_size_min 0.09
_refine_diff_density_max 0.190
_refine_diff_density_min -0.284
_refine_diff_density_rms 0.043
_refine_ls_extinction_method none
_refine_ls_goodness_of_fit_ref 1.027
_refine_ls_hydrogen_treatment mixed
_refine_ls_matrix_type full
_refine_ls_number_parameters 304
_refine_ls_number_reflns 6043
_refine_ls_number_restraints 0
_refine_ls_restrained_S_all 1.027
_refine_ls_R_factor_all 0.0769
_refine_ls_R_factor_gt 0.0474
_refine_ls_shift/su_max 0.000
_refine_ls_shift/su_mean 0.000
_refine_ls_structure_factor_coef Fsqd
_refine_ls_weighting_details 'calc w=1/[\s^2^(Fo^2^)+(0.0606P)^2^+0.2408P] where P=(Fo^2^+2Fc^2^)/3'
_refine_ls_weighting_scheme calc
_refine_ls_wR_factor_gt 0.1129
_refine_ls_wR_factor_ref 0.1266
_reflns_number_gt 4318
_reflns_number_total 6043
_reflns_threshold_expression I>2\s(I)
_cod_data_source_file ja709971y-file006.cif
_cod_data_source_block s3803a
_cod_database_code 4107706

loop_
_symmetry_equiv_pos_as_xyz
'x, y, z'
'-x, -y, -z'

loop_
_atom_site_label
_atom_site_type_symbol
_atom_site_fract_x
_atom_site_fract_y
_atom_site_fract_z
_atom_site_U_iso_or_equiv
_atom_site_adp_type
_atom_site_occupancy
_atom_site_symmetry_multiplicity
_atom_site_calc_flag
_atom_site_refinement_flags
O22 O 0.25126(12) 1.00183(10) 0.73972(8) 0.0306(2) Uani 1 1 d .
H22 H 0.271(2) 1.0611(19) 0.7971(15) 0.052(5) Uiso 1 1 d .
O23 O 0.70435(11) 0.81491(10) 1.11408(7) 0.0312(2) Uani 1 1 d .
N1 N 0.44577(12) 0.74589(11) 0.80167(9) 0.0243(3) Uani 1 1 d .
N3 N 0.40306(12) 0.93089(11) 0.85941(8) 0.0238(3) Uani 1 1 d .
N7 N 0.55162(13) 0.85647(12) 0.97543(9) 0.0247(3) Uani 1 1 d .
H7 H 0.5640(18) 0.9226(17) 1.0222(13) 0.034(4) Uiso 1 1 d .
N9 N 0.61974(14) 0.68069(11) 0.95774(10) 0.0272(3) Uani 1 1 d .
H9 H 0.5645(18) 0.6661(16) 0.8926(13) 0.035(4) Uiso 1 1 d .
N24 N 0.34875(13) 0.64404(11) 0.62835(9) 0.0262(3) Uani 1 1 d .
C2 C 0.46302(15) 0.84200(13) 0.87335(10) 0.0226(3) Uani 1 1 d .
C4 C 0.31736(15) 0.91960(13) 0.76052(10) 0.0238(3) Uani 1 1 d .
C5 C 0.29457(15) 0.82683(13) 0.67853(11) 0.0263(3) Uani 1 1 d .
H5 H 0.2356 0.8229 0.6094 0.032 Uiso 1 1 calc R
C6 C 0.36224(15) 0.73904(13) 0.70206(10) 0.0239(3) Uani 1 1 d .
C8 C 0.62970(15) 0.78341(13) 1.01946(11) 0.0241(3) Uani 1 1 d .
C10 C 0.69922(16) 0.59980(13) 0.99783(11) 0.0271(3) Uani 1 1 d .
H10A H 0.6672 0.5594 1.0522 0.033 Uiso 1 1 calc R
H10B H 0.8133 0.6605 1.0287 0.033 Uiso 1 1 calc R
C11 C 0.65826(16) 0.48496(14) 0.91087(11) 0.0268(3) Uani 1 1 d .
H11A H 0.6876 0.5263 0.8559 0.032 Uiso 1 1 calc R
H11B H 0.5442 0.4243 0.8810 0.032 Uiso 1 1 calc R
C12 C 0.74027(16) 0.39767(13) 0.94684(11) 0.0264(3) Uani 1 1 d .
H12A H 0.7083 0.3542 1.0003 0.032 Uiso 1 1 calc R
H12B H 0.8542 0.4589 0.9788 0.032 Uiso 1 1 calc R
C13 C 0.70397(17) 0.28455(14) 0.85938(11) 0.0295(3) Uani 1 1 d .
H13A H 0.5906 0.2209 0.8292 0.035 Uiso 1 1 calc R
H13B H 0.7323 0.3275 0.8046 0.035 Uiso 1 1 calc R
C14 C 0.79155(17) 0.20163(14) 0.89578(12) 0.0314(3) Uani 1 1 d .
H14A H 0.9040 0.2670 0.9314 0.038 Uiso 1 1 calc R
H14B H 0.7570 0.1538 0.9470 0.038 Uiso 1 1 calc R
C15 C 0.77015(17) 0.09423(14) 0.81081(12) 0.0309(3) Uani 1 1 d .
H15A H 0.8064 0.1411 0.7598 0.037 Uiso 1 1 calc R
H15B H 0.6580 0.0280 0.7748 0.037 Uiso 1 1 calc R
C16 C 0.86018(17) 0.01531(14) 0.85361(12) 0.0321(3) Uani 1 1 d .
H16A H 0.9722 0.0825 0.8883 0.039 Uiso 1 1 calc R
H16B H 0.8263 -0.0275 0.9067 0.039 Uiso 1 1 calc R
C17 C 0.84146(17) -0.09749(14) 0.77426(12) 0.0314(3) Uani 1 1 d .
H17A H 0.8802 -0.0554 0.7227 0.038 Uiso 1 1 calc R
H17B H 0.7296 -0.1642 0.7377 0.038 Uiso 1 1 calc R
C18 C 0.93059(17) -0.17405(14) 0.82491(11) 0.0305(3) Uani 1 1 d .
H18A H 1.0421 -0.1060 0.8611 0.037 Uiso 1 1 calc R
H18B H 0.8928 -0.2131 0.8777 0.037 Uiso 1 1 calc R
C19 C 0.91751(17) -0.29075(14) 0.75217(11) 0.0292(3) Uani 1 1 d .
H19A H 0.8067 -0.3606 0.7163 0.035 Uiso 1 1 calc R
H19B H 0.9563 -0.2531 0.6994 0.035 Uiso 1 1 calc R
C20 C 1.01093(17) -0.35991(14) 0.81050(11) 0.0302(3) Uani 1 1 d .
H20A H 1.1210 -0.2887 0.8473 0.036 Uiso 1 1 calc R
H20B H 0.9713 -0.3969 0.8631 0.036 Uiso 1 1 calc R
C21 C 1.00517(19) -0.47686(15) 0.74318(13) 0.0388(4) Uani 1 1 d .
H21A H 0.8975 -0.5508 0.7097 0.058 Uiso 1 1 calc R
H21B H 1.0707 -0.5134 0.7860 0.058 Uiso 1 1 calc R
H21C H 1.0436 -0.4417 0.6905 0.058 Uiso 1 1 calc R
C25 C 0.27363(16) 0.64013(14) 0.51912(10) 0.0289(3) Uani 1 1 d .
H25A H 0.1761 0.6455 0.5075 0.035 Uiso 1 1 calc R
H25B H 0.2455 0.5506 0.4771 0.035 Uiso 1 1 calc R
C26 C 0.37684(17) 0.75763(14) 0.48293(11) 0.0320(3) Uani 1 1 d .
H26A H 0.3119 0.7628 0.4150 0.038 Uiso 1 1 calc R
H26B H 0.4188 0.8460 0.5321 0.038 Uiso 1 1 calc R
C27 C 0.51217(19) 0.74233(16) 0.47335(13) 0.0400(4) Uani 1 1 d .
H27A H 0.5715 0.7274 0.5390 0.048 Uiso 1 1 calc R
H27B H 0.4709 0.6598 0.4184 0.048 Uiso 1 1 calc R
C28 C 0.6210(2) 0.86846(18) 0.44839(16) 0.0526(5) Uani 1 1 d .
H28A H 0.5631 0.8829 0.3830 0.079 Uiso 1 1 calc R
H28B H 0.7058 0.8539 0.4425 0.079 Uiso 1 1 calc R
H28C H 0.6644 0.9501 0.5036 0.079 Uiso 1 1 calc R
C29 C 0.41088(16) 0.54604(13) 0.65564(11) 0.0271(3) Uani 1 1 d .
H29A H 0.5117 0.5947 0.7159 0.032 Uiso 1 1 calc R
H29B H 0.4311 0.5153 0.5973 0.032 Uiso 1 1 calc R
C30 C 0.30285(16) 0.41921(14) 0.68116(11) 0.0305(3) Uani 1 1 d .
H30A H 0.3550 0.3610 0.7015 0.037 Uiso 1 1 calc R
H30B H 0.2864 0.4501 0.7413 0.037 Uiso 1 1 calc R
C31 C 0.14492(17) 0.33083(15) 0.59372(13) 0.0393(4) Uani 1 1 d .
H31A H 0.1602 0.2999 0.5330 0.047 Uiso 1 1 calc R
H31B H 0.0909 0.3876 0.5739 0.047 Uiso 1 1 calc R
C32 C 0.0431(2) 0.20462(17) 0.62331(16) 0.0546(5) Uani 1 1 d .
H32A H 0.0961 0.1480 0.6429 0.082 Uiso 1 1 calc R
H32B H -0.0564 0.1498 0.5644 0.082 Uiso 1 1 calc R
H32C H 0.0241 0.2348 0.6816 0.082 Uiso 1 1 calc R

loop_
_atom_site_aniso_label
_atom_site_aniso_U_11
_atom_site_aniso_U_22
_atom_site_aniso_U_33
_atom_site_aniso_U_23
_atom_site_aniso_U_13
_atom_site_aniso_U_12
O22 0.0409(6) 0.0338(5) 0.0281(5) 0.0083(4) 0.0116(5) 0.0285(5)
O23 0.0397(6) 0.0322(5) 0.0278(5) 0.0062(4) 0.0086(5) 0.0259(5)
N1 0.0270(6) 0.0225(6) 0.0274(6) 0.0061(5) 0.0111(5) 0.0148(5)
N3 0.0265(6) 0.0234(6) 0.0271(6) 0.0076(5) 0.0117(5) 0.0156(5)
N7 0.0310(6) 0.0245(6) 0.0244(6) 0.0054(5) 0.0097(5) 0.0190(5)
N9 0.0350(7) 0.0268(6) 0.0268(7) 0.0069(5) 0.0099(6) 0.0222(5)
N24 0.0330(6) 0.0243(6) 0.0251(6) 0.0050(5) 0.0101(5) 0.0177(5)
C2 0.0235(7) 0.0209(6) 0.0276(7) 0.0079(5) 0.0121(6) 0.0121(5)
C4 0.0249(7) 0.0239(7) 0.0280(7) 0.0093(6) 0.0117(6) 0.0147(6)
C5 0.0288(7) 0.0276(7) 0.0263(7) 0.0071(6) 0.0098(6) 0.0172(6)
C6 0.0251(7) 0.0215(6) 0.0277(7) 0.0067(5) 0.0120(6) 0.0121(6)
C8 0.0254(7) 0.0230(7) 0.0301(7) 0.0092(6) 0.0133(6) 0.0144(6)
C10 0.0307(7) 0.0254(7) 0.0316(7) 0.0079(6) 0.0107(6) 0.0198(6)
C11 0.0282(7) 0.0252(7) 0.0327(8) 0.0086(6) 0.0118(6) 0.0175(6)
C12 0.0267(7) 0.0242(7) 0.0341(8) 0.0082(6) 0.0122(6) 0.0167(6)
C13 0.0308(7) 0.0262(7) 0.0361(8) 0.0072(6) 0.0132(6) 0.0174(6)
C14 0.0308(8) 0.0253(7) 0.0417(9) 0.0044(6) 0.0122(7) 0.0182(6)
C15 0.0326(8) 0.0255(7) 0.0399(8) 0.0067(6) 0.0155(7) 0.0175(6)
C16 0.0331(8) 0.0260(7) 0.0419(9) 0.0052(6) 0.0151(7) 0.0179(6)
C17 0.0348(8) 0.0273(7) 0.0382(8) 0.0067(6) 0.0163(7) 0.0185(6)
C18 0.0354(8) 0.0264(7) 0.0367(8) 0.0065(6) 0.0170(7) 0.0185(6)
C19 0.0321(8) 0.0262(7) 0.0338(8) 0.0058(6) 0.0142(6) 0.0166(6)
C20 0.0322(8) 0.0259(7) 0.0337(8) 0.0035(6) 0.0119(6) 0.0159(6)
C21 0.0433(9) 0.0334(8) 0.0459(9) 0.0047(7) 0.0168(8) 0.0245(7)
C25 0.0336(8) 0.0280(7) 0.0259(7) 0.0030(6) 0.0087(6) 0.0178(6)
C26 0.0429(9) 0.0285(7) 0.0275(7) 0.0065(6) 0.0123(7) 0.0204(7)
C27 0.0511(10) 0.0339(8) 0.0456(10) 0.0107(7) 0.0266(8) 0.0233(8)
C28 0.0607(12) 0.0441(10) 0.0678(13) 0.0203(9) 0.0406(10) 0.0248(9)
C29 0.0310(7) 0.0267(7) 0.0291(7) 0.0044(6) 0.0111(6) 0.0193(6)
C30 0.0347(8) 0.0266(7) 0.0340(8) 0.0071(6) 0.0119(7) 0.0188(6)
C31 0.0340(8) 0.0311(8) 0.0481(10) 0.0107(7) 0.0090(7) 0.0166(7)
C32 0.0383(9) 0.0393(10) 0.0742(14) 0.0178(9) 0.0146(9) 0.0128(8)

loop_
_atom_type_symbol
_atom_type_description
_atom_type_scat_dispersion_real
_atom_type_scat_dispersion_imag
_atom_type_scat_source
C C 0.0033 0.0016 'International Tables Vol C Tables 4.2.6.8 and 6.1.1.4'
H H 0.0000 0.0000 'International Tables Vol C Tables 4.2.6.8 and 6.1.1.4'
N N 0.0061 0.0033 'International Tables Vol C Tables 4.2.6.8 and 6.1.1.4'
O O 0.0106 0.0060 'International Tables Vol C Tables 4.2.6.8 and 6.1.1.4'

loop_
_geom_angle_atom_site_label_1
_geom_angle_atom_site_label_2
_geom_angle_atom_site_label_3
_geom_angle
C4 O22 H22 113.6(11)
C2 N1 C6 116.65(10)
C2 N3 C4 114.60(11)
C2 N7 C8 130.05(12)
C2 N7 H7 117.8(10)
C8 N7 H7 112.2(10)
C8 N9 C10 121.58(12)
C8 N9 H9 115.9(10)
C10 N9 H9 122.5(10)
C6 N24 C25 119.74(10)
C6 N24 C29 121.43(11)
C25 N24 C29 118.82(10)
N1 C2 N3 127.63(12)
N1 C2 N7 118.88(11)
N3 C2 N7 113.49(11)
O22 C4 N3 118.69(11)
O22 C4 C5 117.89(12)
N3 C4 C5 123.42(11)
C4 C5 C6 117.10(12)
C4 C5 H5 121.5
C6 C5 H5 121.5
N24 C6 N1 116.82(11)
N24 C6 C5 122.63(12)
N1 C6 C5 120.55(12)
O23 C8 N9 122.49(11)
O23 C8 N7 119.27(12)
N9 C8 N7 118.23(12)
N9 C10 C11 109.59(11)
N9 C10 H10A 109.8
C11 C10 H10A 109.8
N9 C10 H10B 109.8
C11 C10 H10B 109.8
H10A C10 H10B 108.2
C10 C11 C12 112.50(11)
C10 C11 H11A 109.1
C12 C11 H11A 109.1
C10 C11 H11B 109.1
C12 C11 H11B 109.1
H11A C11 H11B 107.8
C11 C12 C13 113.01(11)
C11 C12 H12A 109.0
C13 C12 H12A 109.0
C11 C12 H12B 109.0
C13 C12 H12B 109.0
H12A C12 H12B 107.8
C14 C13 C12 112.39(12)
C14 C13 H13A 109.1
C12 C13 H13A 109.1
C14 C13 H13B 109.1
C12 C13 H13B 109.1
H13A C13 H13B 107.9
C15 C14 C13 115.08(12)
C15 C14 H14A 108.5
C13 C14 H14A 108.5
C15 C14 H14B 108.5
C13 C14 H14B 108.5
H14A C14 H14B 107.5
C14 C15 C16 111.78(12)
C14 C15 H15A 109.3
C16 C15 H15A 109.3
C14 C15 H15B 109.3
C16 C15 H15B 109.3
H15A C15 H15B 107.9
C17 C16 C15 115.36(12)
C17 C16 H16A 108.4
C15 C16 H16A 108.4
C17 C16 H16B 108.4
C15 C16 H16B 108.4
H16A C16 H16B 107.5
C16 C17 C18 111.46(12)
C16 C17 H17A 109.3
C18 C17 H17A 109.3
C16 C17 H17B 109.3
C18 C17 H17B 109.3
H17A C17 H17B 108.0
C19 C18 C17 115.64(12)
C19 C18 H18A 108.4
C17 C18 H18A 108.4
C19 C18 H18B 108.4
C17 C18 H18B 108.4
H18A C18 H18B 107.4
C20 C19 C18 111.33(12)
C20 C19 H19A 109.4
C18 C19 H19A 109.4
C20 C19 H19B 109.4
C18 C19 H19B 109.4
H19A C19 H19B 108.0
C21 C20 C19 114.64(12)
C21 C20 H20A 108.6
C19 C20 H20A 108.6
C21 C20 H20B 108.6
C19 C20 H20B 108.6
H20A C20 H20B 107.6
C20 C21 H21A 109.5
C20 C21 H21B 109.5
H21A C21 H21B 109.5
C20 C21 H21C 109.5
H21A C21 H21C 109.5
H21B C21 H21C 109.5
N24 C25 C26 112.96(11)
N24 C25 H25A 109.0
C26 C25 H25A 109.0
N24 C25 H25B 109.0
C26 C25 H25B 109.0
H25A C25 H25B 107.8
C27 C26 C25 114.17(11)
C27 C26 H26A 108.7
C25 C26 H26A 108.7
C27 C26 H26B 108.7
C25 C26 H26B 108.7
H26A C26 H26B 107.6
C28 C27 C26 112.23(13)
C28 C27 H27A 109.2
C26 C27 H27A 109.2
C28 C27 H27B 109.2
C26 C27 H27B 109.2
H27A C27 H27B 107.9
C27 C28 H28A 109.5
C27 C28 H28B 109.5
H28A C28 H28B 109.5
C27 C28 H28C 109.5
H28A C28 H28C 109.5
H28B C28 H28C 109.5
N24 C29 C30 113.75(11)
N24 C29 H29A 108.8
C30 C29 H29A 108.8
N24 C29 H29B 108.8
C30 C29 H29B 108.8
H29A C29 H29B 107.7
C31 C30 C29 114.68(12)
C31 C30 H30A 108.6
C29 C30 H30A 108.6
C31 C30 H30B 108.6
C29 C30 H30B 108.6
H30A C30 H30B 107.6
C30 C31 C32 112.25(14)
C30 C31 H31A 109.2
C32 C31 H31A 109.2
C30 C31 H31B 109.2
C32 C31 H31B 109.2
H31A C31 H31B 107.9
C31 C32 H32A 109.5
C31 C32 H32B 109.5
H32A C32 H32B 109.5
C31 C32 H32C 109.5
H32A C32 H32C 109.5
H32B C32 H32C 109.5

loop_
_geom_bond_atom_site_label_1
_geom_bond_atom_site_label_2
_geom_bond_distance
O22 C4 1.3301(14)
O22 H22 0.92(2)
O23 C8 1.2395(16)
N1 C2 1.3307(17)
N1 C6 1.3604(17)
N3 C2 1.3455(15)
N3 C4 1.3456(17)
N7 C2 1.3824(17)
N7 C8 1.3900(16)
N7 H7 0.890(17)
N9 C8 1.3312(17)
N9 C10 1.4584(15)
N9 H9 0.868(16)
N24 C6 1.3601(17)
N24 C25 1.4656(17)
N24 C29 1.4711(15)
C4 C5 1.3850(18)
C5 C6 1.4004(17)
C5 H5 0.9500
C10 C11 1.5188(19)
C10 H10A 0.9900
C10 H10B 0.9900
C11 C12 1.5255(16)
C11 H11A 0.9900
C11 H11B 0.9900
C12 C13 1.5282(19)
C12 H12A 0.9900
C12 H12B 0.9900
C13 C14 1.5262(17)
C13 H13A 0.9900
C13 H13B 0.9900
C14 C15 1.5244(19)
C14 H14A 0.9900
C14 H14B 0.9900
C15 C16 1.5249(18)
C15 H15A 0.9900
C15 H15B 0.9900
C16 C17 1.5243(19)
C16 H16A 0.9900
C16 H16B 0.9900
C17 C18 1.5258(18)
C17 H17A 0.9900
C17 H17B 0.9900
C18 C19 1.5252(18)
C18 H18A 0.9900
C18 H18B 0.9900
C19 C20 1.5251(18)
C19 H19A 0.9900
C19 H19B 0.9900
C20 C21 1.5209(19)
C20 H20A 0.9900
C20 H20B 0.9900
C21 H21A 0.9800
C21 H21B 0.9800
C21 H21C 0.9800
C25 C26 1.526(2)
C25 H25A 0.9900
C25 H25B 0.9900
C26 C27 1.520(2)
C26 H26A 0.9900
C26 H26B 0.9900
C27 C28 1.517(2)
C27 H27A 0.9900
C27 H27B 0.9900
C28 H28A 0.9800
C28 H28B 0.9800
C28 H28C 0.9800
C29 C30 1.5222(19)
C29 H29A 0.9900
C29 H29B 0.9900
C30 C31 1.520(2)
C30 H30A 0.9900
C30 H30B 0.9900
C31 C32 1.523(2)
C31 H31A 0.9900
C31 H31B 0.9900
C32 H32A 0.9800
C32 H32B 0.9800
C32 H32C 0.9800

loop_
_geom_hbond_atom_site_label_D
_geom_hbond_atom_site_label_H
_geom_hbond_atom_site_label_A
_geom_hbond_distance_DH
_geom_hbond_distance_HA
_geom_hbond_distance_DA
_geom_hbond_angle_DHA
_geom_hbond_site_symmetry_A
O22 H22 O23 0.92(2) 1.67(2) 2.5782(14) 169.1(17) 2_677
N7 H7 N3 0.890(17) 2.087(17) 2.9748(16) 175.6(14) 2_677
N9 H9 N1 0.868(16) 1.969(16) 2.6798(16) 138.3(14) .

loop_
_geom_torsion_atom_site_label_1
_geom_torsion_atom_site_label_2
_geom_torsion_atom_site_label_3
_geom_torsion_atom_site_label_4
_geom_torsion
C6 N1 C2 N3 2.4(2)
C6 N1 C2 N7 -177.71(11)
C4 N3 C2 N1 -0.65(19)
C4 N3 C2 N7 179.47(11)
C8 N7 C2 N1 -0.6(2)
C8 N7 C2 N3 179.26(12)
C2 N3 C4 O22 178.83(11)
C2 N3 C4 C5 -1.47(19)
O22 C4 C5 C6 -178.66(11)
N3 C4 C5 C6 1.6(2)
C25 N24 C6 N1 -174.03(11)
C29 N24 C6 N1 4.74(18)
C25 N24 C6 C5 5.93(19)
C29 N24 C6 C5 -175.29(12)
C2 N1 C6 N24 177.87(11)
C2 N1 C6 C5 -2.09(18)
C4 C5 C6 N24 -179.71(12)
C4 C5 C6 N1 0.26(19)
C10 N9 C8 O23 -1.2(2)
C10 N9 C8 N7 179.52(12)
C2 N7 C8 O23 179.38(13)
C2 N7 C8 N9 -1.3(2)
C8 N9 C10 C11 176.44(12)
N9 C10 C11 C12 178.79(11)
C10 C11 C12 C13 -178.21(11)
C11 C12 C13 C14 177.86(12)
C12 C13 C14 C15 -175.57(12)
C13 C14 C15 C16 -179.54(12)
C14 C15 C16 C17 178.21(12)
C15 C16 C17 C18 -177.80(12)
C16 C17 C18 C19 179.15(12)
C17 C18 C19 C20 179.88(12)
C18 C19 C20 C21 -179.46(12)
C6 N24 C25 C26 75.31(15)
C29 N24 C25 C26 -103.49(13)
N24 C25 C26 C27 72.09(15)
C25 C26 C27 C28 -173.87(14)
C6 N24 C29 C30 82.48(16)
C25 N24 C29 C30 -98.74(14)
N24 C29 C30 C31 60.80(16)
C29 C30 C31 C32 179.19(13)

loop_
_cod_related_entry_id
_cod_related_entry_database
_cod_related_entry_code
1 ChemSpider 30660309
